data_4129464
loop_
_publ_author_name
'Pan, Fangfang'
'Beyeh, Ngong Kodiah'
'Rissanen, Kari'

_publ_section_title
;
 Concerted Halogen-Bonded Networks with N-Alkyl Ammonium Resorcinarene
 Bromides: From Dimeric Dumbbell to Capsular Architectures.
;
_journal_issue 32
_journal_name_full 'Journal of the American Chemical Society'
_journal_page_first 10406
_journal_page_last 10413
_journal_paper_doi 10.1021/jacs.5b06590
_journal_volume 137
_journal_year 2015
_chemical_formula_moiety '4(Br), C2.56 F3.74 I0.7, C56 H88 N4 O8, 3(C4 H8 O2), C2.74 F4.14 I1.2, 0.5(I)'
_chemical_formula_sum 'C73.3 H112 Br4 F7.88 I2.4 N4 O14'
_chemical_formula_weight 2047.18
_space_group_crystal_system orthorhombic
_space_group_IT_number 68
_space_group_name_Hall '-C 2a 2ac'
_space_group_name_H-M_alt 'C c c a :2'
_atom_sites_solution_hydrogens geom
_audit_creation_date 2015-06-23
_audit_creation_method
;
Olex2 1.2
(compiled 2015.01.26 svn.r3150 for OlexSys, GUI svn.r4998)
;
_cell_angle_alpha 90
_cell_angle_beta 90
_cell_angle_gamma 90
_cell_formula_units_Z 8
_cell_length_a 24.2579(12)
_cell_length_b 25.5595(12)
_cell_length_c 30.1104(11)
_cell_measurement_reflns_used 8564
_cell_measurement_temperature 123.00(10)
_cell_measurement_theta_max 66.8490
_cell_measurement_theta_min 3.4560
_cell_volume 18669.0(14)
_computing_cell_refinement
;
CrysAlisPro, Agilent Technologies,
Version 1.171.37.31 (release 14-01-2014 CrysAlis171 .NET)
(compiled Jan 14 2014,18:38:05)
;
_computing_data_collection
;
CrysAlisPro, Agilent Technologies,
Version 1.171.37.31 (release 14-01-2014 CrysAlis171 .NET)
(compiled Jan 14 2014,18:38:05)
;
_computing_data_reduction
;
CrysAlisPro, Agilent Technologies,
Version 1.171.37.31 (release 14-01-2014 CrysAlis171 .NET)
(compiled Jan 14 2014,18:38:05)
;
_computing_molecular_graphics 'Olex2 (Dolomanov et al., 2009)'
_computing_publication_material 'Olex2 (Dolomanov et al., 2009)'
_computing_structure_refinement 'ShelXL (Sheldrick, 2008)'
_diffrn_ambient_environment N~2~
_diffrn_ambient_temperature 123.00(10)
_diffrn_detector 'CCD plate'
_diffrn_detector_area_resol_mean 5.1977
_diffrn_detector_type Atlas
_diffrn_measured_fraction_theta_full 0.998
_diffrn_measured_fraction_theta_max 0.998
_diffrn_measurement_details
;
#__ type_ start__ end____ width___ exp.time_
  1 omega  -49.00   33.00   1.0000   15.0000
omega____ theta____ kappa____ phi______ frames
    -      -41.6513   37.0000 -150.0000 82

#__ type_ start__ end____ width___ exp.time_
  2 omega   -5.00   49.00   1.0000   15.0000
omega____ theta____ kappa____ phi______ frames
    -       41.6513  -77.0000  -30.0000 54

#__ type_ start__ end____ width___ exp.time_
  3 omega   76.00  177.00   1.0000   90.0000
omega____ theta____ kappa____ phi______ frames
    -      105.0818   61.0000 -120.0000 101

#__ type_ start__ end____ width___ exp.time_
  4 omega   29.00   73.00   1.0000   90.0000
omega____ theta____ kappa____ phi______ frames
    -      105.0818  -30.0000  -90.0000 44

#__ type_ start__ end____ width___ exp.time_
  5 omega   87.00  177.00   1.0000   90.0000
omega____ theta____ kappa____ phi______ frames
    -      105.0818   61.0000    0.0000 90

#__ type_ start__ end____ width___ exp.time_
  6 omega -118.00   -9.00   1.0000   15.0000
omega____ theta____ kappa____ phi______ frames
    -      -41.6513  -77.0000  120.0000 109

#__ type_ start__ end____ width___ exp.time_
  7 omega -118.00   -9.00   1.0000   15.0000
omega____ theta____ kappa____ phi______ frames
    -      -41.6513  -77.0000 -120.0000 109

#__ type_ start__ end____ width___ exp.time_
  8 omega   32.00  121.00   1.0000   90.0000
omega____ theta____ kappa____ phi______ frames
    -      105.0818 -125.0000   90.0000 89

#__ type_ start__ end____ width___ exp.time_
  9 omega   72.00  100.00   1.0000   90.0000
omega____ theta____ kappa____ phi______ frames
    -      105.0818   77.0000   60.0000 28
;
_diffrn_measurement_device 'four-circle diffractometer'
_diffrn_measurement_device_type 'SuperNova, Dual, Cu at zero, Atlas'
_diffrn_measurement_method '\w scans'
_diffrn_orient_matrix_UB_11 0.0503445000
_diffrn_orient_matrix_UB_12 -0.0260504000
_diffrn_orient_matrix_UB_13 0.0219839000
_diffrn_orient_matrix_UB_21 0.0109355000
_diffrn_orient_matrix_UB_22 -0.0311834000
_diffrn_orient_matrix_UB_23 -0.0429127000
_diffrn_orient_matrix_UB_31 0.0370274000
_diffrn_orient_matrix_UB_32 0.0446032000
_diffrn_orient_matrix_UB_33 -0.0171208000
_diffrn_radiation_monochromator mirror
_diffrn_radiation_probe x-ray
_diffrn_radiation_type CuK\a
_diffrn_radiation_wavelength 1.54184
_diffrn_reflns_av_R_equivalents 0.0800
_diffrn_reflns_av_unetI/netI 0.0475
_diffrn_reflns_Laue_measured_fraction_full 0.998
_diffrn_reflns_Laue_measured_fraction_max 0.998
_diffrn_reflns_limit_h_max 28
_diffrn_reflns_limit_h_min -28
_diffrn_reflns_limit_k_max 29
_diffrn_reflns_limit_k_min -30
_diffrn_reflns_limit_l_max 34
_diffrn_reflns_limit_l_min -35
_diffrn_reflns_number 34843
_diffrn_reflns_point_group_measured_fraction_full 0.998
_diffrn_reflns_point_group_measured_fraction_max 0.998
_diffrn_reflns_theta_full 66.750
_diffrn_reflns_theta_max 66.748
_diffrn_reflns_theta_min 3.644
_diffrn_source 'sealed X-ray tube'
_diffrn_source_type 'SuperNova (Cu) X-ray Source'
_exptl_absorpt_coefficient_mu 8.931
_exptl_absorpt_correction_T_max 0.286
_exptl_absorpt_correction_T_min 0.121
_exptl_absorpt_correction_type gaussian
_exptl_absorpt_process_details
;
CrysAlisPro, Agilent Technologies,
Version 1.171.37.31 (release 14-01-2014 CrysAlis171 .NET)
(compiled Jan 14 2014,18:38:05)
Numerical absorption correction based on gaussian integration over
			a multifaceted crystal model
Empirical absorption correction using spherical harmonics,
 implemented in SCALE3 ABSPACK scaling algorithm.
;
_exptl_crystal_colour colourless
_exptl_crystal_colour_primary colourless
_exptl_crystal_density_diffrn 1.457
_exptl_crystal_description block
_exptl_crystal_F_000 8239
_exptl_crystal_size_max 0.2434
_exptl_crystal_size_mid 0.218
_exptl_crystal_size_min 0.1658
_refine_diff_density_max 0.974
_refine_diff_density_min -0.788
_refine_diff_density_rms 0.143
_refine_ls_extinction_method none
_refine_ls_goodness_of_fit_ref 1.102
_refine_ls_hydrogen_treatment constr
_refine_ls_matrix_type full
_refine_ls_number_parameters 504
_refine_ls_number_reflns 8265
_refine_ls_number_restraints 126
_refine_ls_restrained_S_all 1.110
_refine_ls_R_factor_all 0.1662
_refine_ls_R_factor_gt 0.1279
_refine_ls_shift/su_max 0.000
_refine_ls_shift/su_mean 0.000
_refine_ls_structure_factor_coef Fsqd
_refine_ls_weighting_details 'w=1/[\s^2^(Fo^2^)+(0.1100P)^2^+190.0000P] where P=(Fo^2^+2Fc^2^)/3'
_refine_ls_weighting_scheme calc
_refine_ls_wR_factor_gt 0.3136
_refine_ls_wR_factor_ref 0.3422
_reflns_Friedel_coverage 0.000
_reflns_number_gt 4618
_reflns_number_total 8265
_reflns_threshold_expression 'I > 2\s(I)'
_cod_data_source_file ja5b06590_si_009.cif
_cod_data_source_block 6@3b-5_2
_cod_original_sg_symbol_Hall '-C 2b 2bc'
_cod_original_sg_symbol_H-M 'C c c e'
_cod_original_formula_sum 'C73.30 H112 Br4 F7.88 I2.40 N4 O14'
_cod_database_code 4129464
_shelxl_version_number 2013-4
_chemical_oxdiff_formula 'C80 H80 N4 O12 F32 I4 Br4'
_shelx_space_group_comment
;
The symmetry employed for this shelxl refinement is uniquely defined
by the following loop, which should always be used as a source of
symmetry information in preference to the above space-group names.
They are only intended as comments.
;
_reflns_odcompleteness_completeness 99.83
_reflns_odcompleteness_iscentric 1
_reflns_odcompleteness_theta 66.97
_olex2_refinement_description
;
1. Fixed Uiso
 At 1.2 times of:
  All C(H) groups, All C(H,H) groups, All N(H,H) groups
 At 1.5 times of:
  All C(H,H,H) groups, All O(H) groups
2. Restrained distances
 C39A-C40A = C39B_$1-C39B = C40B_$1-C40B = C40C_$1-C40C = C39C_$1-C39C
 1.5 with sigma of 0.02
 C40A-O8A = O7A-C39A = O7C-C40B = O7C-C39B = O7B-C39C = O7B-C40C
 1.4 with sigma of 0.02
 C35-C36
 1.52 with sigma of 0.02
 C34-F2A
 1.43 with sigma of 0.02
 C34-F1A
 1.43 with sigma of 0.02
 C36-F4A
 1.43 with sigma of 0.02
 F3B-C36
 1.43 with sigma of 0.02
 C36-F4B
 1.43 with sigma of 0.02
 C36-F9
 1.43 with sigma of 0.02
 C35-F2B
 1.43 with sigma of 0.02
 F1B-C35
 1.43 with sigma of 0.02
 F1B-F2B
 2.2 with sigma of 0.02
 I1A-C34
 2 with sigma of 0.02
 C32-C33
 1.54 with sigma of 0.02
 C32-C32_$2
 1.54 with sigma of 0.02
 C32-F7A
 1.43 with sigma of 0.02
 C32-F8A
 1.43 with sigma of 0.02
 C32-F8B
 1.43 with sigma of 0.02
 C32-F7B
 1.43 with sigma of 0.02
 C33-F6B
 1.43 with sigma of 0.02
 C33-F5B
 1.43 with sigma of 0.02
 C1E-C1E_$3
 1.5 with sigma of 0.02
 O6-C1D
 1.4 with sigma of 0.02
 O6-C1E
 1.4 with sigma of 0.02
 C28-C27
 1.52 with sigma of 0.02
 H28A_$4-H28A
 2.1 with sigma of 0.02
 H14B_$5-H14B
 2.1 with sigma of 0.02
 C31-C32
 1.54 with sigma of 0.02
 C31-F5A
 1.43 with sigma of 0.02
 C31-F6A
 1.43 with sigma of 0.02
 H12B-H39E_$6 = H12B-H39A_$6
 2.1 with sigma of 0.01
 C28-C26
 2.54 with sigma of 0.04
3. Uiso/Uaniso restraints and constraints
C12 \\sim C13: within 1.7A with sigma of 0.02 and sigma for terminal atoms of
0.04
C26 \\sim C27 \\sim C28: within 1.7A with sigma of 0.01 and sigma for terminal
atoms of 0.02
Uanis(I1A) \\sim Ueq: with sigma of 0.01 and sigma for terminal atoms of 0.02
Uanis(C13) \\sim Ueq, Uanis(C10) \\sim Ueq, Uanis(C14) \\sim Ueq, Uanis(C27)
\\sim Ueq, Uanis(C28) \\sim Ueq, Uanis(C29) \\sim Ueq, Uanis(C30) \\sim Ueq,
Uanis(C29) \\sim Ueq, Uanis(C1E) \\sim Ueq, Uanis(C1D) \\sim Ueq, Uanis(O6)
\\sim Ueq: with sigma of 0.02 and sigma for terminal atoms of 0.04
Uanis(I2A) = Uanis(I2B) = Uanis(I2C)
4. Others
 Uiso(C39C)=Uiso(C40A)=Uiso(O7A)=Uiso(O7C)=Uiso(C39A)=Uiso(C40B)=Uiso(O8A)=
 Uiso(C40C)=Uiso(O7B)=Uiso(C39B)=FVAR(1)
 Fixed Sof: I2A(0.25) C39C(0.33333) H39C(0.33333) H39D(0.33333) C40A(0.33333)
 H40A(0.33333) H40B(0.33333) O7A(0.16667) O7C(0.33333) C39A(0.33333)
 H39A(0.33333) H39B(0.33333) C40B(0.33333) H40E(0.33333) H40F(0.33333) I1A(0.5)
 I2B(0.25) O8A(0.16667) C40C(0.33333) H40C(0.33333) H40D(0.33333) O7B(0.33333)
 C39B(0.33333) H39E(0.33333) H39F(0.33333) F6A(0.27) C31(0.22) F4A(0.32)
 C32(0.47) F7A(0.3) F8A(0.35) F9(0.28) C36(0.53) F5A(0.28) F6B(0.2) C33(0.59)
 F2A(0.28) F1A(0.33) I2C(0.1) F7B(0.16) I1B(0.1) C35(0.67) F2B(0.26) C34(0.17)
 F5B(0.11) F8B(0.2) F4B(0.29) F3B(0.24) F1B(0.07)
 Fixed Uiso: F6A(0.15) C31(0.15) F4A(0.15) C32(0.15) F7A(0.15) F8A(0.15)
 F9(0.15) C36(0.15) F5A(0.15) F6B(0.15) C33(0.15) F2A(0.15) F1A(0.15) F7B(0.15)
 C35(0.15) F2B(0.15) C34(0.15) F5B(0.15) F8B(0.15) F4B(0.15) F3B(0.15) F1B(0.15)
 Fixed X: F6B(0.578509) F5B(0.5337) F8B(0.668571)
 Fixed Y: F6B(0.28538) F5B(0.201409) F8B(0.27938)
 Fixed Z: F6B(0.17357) F5B(0.190201) F8B(0.20521)
5.a Ternary CH refined with riding coordinates:
 C25(H25), C11(H11)
5.b Secondary CH2 refined with riding coordinates:
 N1(H1A,H1B), N2(H2A,H2B), C8(H8A,H8B), C21(H21A,H21B), C9(H9A,H9B), C23(H23A,
 H23B), C22(H22A,H22B), C7(H7A,H7B), C12(H12A,H12B), C13(H13A,H13B), C39C(H39C,
 H39D), C40A(H40A,H40B), C39A(H39A,H39B), C40B(H40E,H40F), C40C(H40C,H40D),
 C39B(H39E,H39F), C29(H29A,H29B), C30(H30A,H30B), C27(H27A,H27B), C26(H26A,
 H26B), C1D(H1DA,H1DB), C1E(H1EA,H1EB)
5.c Aromatic/amide H refined with riding coordinates:
 C20(H20), C6(H6)
5.d Idealised Me refined as rotating group:
 C10(H10A,H10B,H10C), C24(H24A,H24B,H24C), C14(H14A,H14B,H14C), C28(H28A,H28B,
 H28C)
5.e Idealised tetrahedral OH refined as rotating group:
 O4(H4), O2(H2), O1(H1), O3(H3)
;
_olex2_submission_special_instructions 'No special instructions were received'

loop_
_space_group_symop_operation_xyz
'x, y, z'
'-x, -y+1/2, z'
'x, -y+1/2, -z+1/2'
'-x, y, -z+1/2'
'x+1/2, y+1/2, z'
'-x+1/2, -y+1, z'
'x+1/2, -y+1, -z+1/2'
'-x+1/2, y+1/2, -z+1/2'
'-x, -y, -z'
'x, y-1/2, -z'
'-x, y-1/2, z-1/2'
'x, -y, z-1/2'
'-x+1/2, -y+1/2, -z'
'x+1/2, y, -z'
'-x+1/2, y, z-1/2'
'x+1/2, -y+1/2, z-1/2'

loop_
_atom_site_label
_atom_site_type_symbol
_atom_site_fract_x
_atom_site_fract_y
_atom_site_fract_z
_atom_site_U_iso_or_equiv
_atom_site_adp_type
_atom_site_occupancy
_atom_site_site_symmetry_order
_atom_site_calc_flag
_atom_site_refinement_flags_posn
_atom_site_refinement_flags_adp
_atom_site_refinement_flags_occupancy
_atom_site_disorder_assembly
_atom_site_disorder_group
Br2 Br 0.66878(6) 0.16955(6) 0.02454(5) 0.1072(5) Uani 1 1 d . . . . .
Br1 Br 0.90970(6) 0.07471(6) 0.02420(5) 0.1081(5) Uani 1 1 d . . . . .
I2A I 0.6621(4) 0.1994(7) 0.1316(5) 0.113(2) Uani 0.25 1 d . . . A 1
O4 O 0.6409(4) 0.1608(3) -0.0782(3) 0.110(3) Uani 1 1 d . . . . .
H4 H 0.6445 0.1599 -0.0505 0.165 Uiso 1 1 calc GR . . . .
O2 O 0.9195(4) 0.1085(4) -0.0802(3) 0.114(3) Uani 1 1 d . . . . .
H2 H 0.9198 0.1106 -0.0524 0.172 Uiso 1 1 calc GR . . . .
O1 O 0.7450(4) 0.1928(3) -0.0742(3) 0.111(3) Uani 1 1 d . . . . .
H1 H 0.7119 0.1845 -0.0785 0.166 Uiso 1 1 calc GR . . . .
N1 N 0.8146(5) 0.1620(4) 0.0051(3) 0.103(3) Uani 1 1 d . . . . .
H1A H 0.7745 0.1622 -0.0010 0.123 Uiso 1 1 calc R . . . .
H1B H 0.8258 0.1253 0.0106 0.123 Uiso 1 1 calc R . . . .
N2 N 0.5935(4) 0.0604(4) 0.0059(3) 0.102(3) Uani 1 1 d . . . . .
H2A H 0.5940 0.0222 0.0003 0.123 Uiso 1 1 calc R . . . .
H2B H 0.6322 0.0723 0.0089 0.123 Uiso 1 1 calc R . . . .
C16 C 0.5916(5) 0.0257(6) -0.0918(4) 0.101(3) Uani 1 1 d . . . . .
C20 C 0.6555(6) 0.0478(6) -0.1493(4) 0.105(4) Uani 1 1 d . . . . .
H20 H 0.6764 0.0384 -0.1748 0.126 Uiso 1 1 calc R . . . .
O3 O 0.5551(4) -0.0058(4) -0.0721(3) 0.117(3) Uani 1 1 d . . . . .
H3 H 0.5668 -0.0368 -0.0728 0.176 Uiso 1 1 calc GR . . . .
C18 C 0.6340(6) 0.1107(6) -0.0941(4) 0.105(4) Uani 1 1 d . . . . .
C8 C 0.8253(7) 0.1929(6) 0.0454(4) 0.123(5) Uani 1 1 d . . . . .
H8A H 0.8062 0.2271 0.0430 0.147 Uiso 1 1 calc R . . . .
H8B H 0.8653 0.1997 0.0480 0.147 Uiso 1 1 calc R . . . .
C2 C 0.7799(6) 0.1553(5) -0.0945(4) 0.100(3) Uani 1 1 d . . . . .
C25 C 0.7046(6) 0.1349(5) -0.1517(4) 0.111(4) Uani 1 1 d . . . . .
H25 H 0.6926 0.1708 -0.1428 0.133 Uiso 1 1 calc R . . . .
C4 C 0.8664(5) 0.1143(5) -0.0955(4) 0.097(3) Uani 1 1 d . . . . .
C11 C 0.8906(6) 0.0434(5) -0.1511(4) 0.105(4) Uani 1 1 d . . . . .
H11 H 0.9285 0.0538 -0.1414 0.126 Uiso 1 1 calc R . . . .
C5 C 0.8516(6) 0.0843(5) -0.1315(4) 0.103(4) Uani 1 1 d . . . . .
C21 C 0.5675(5) 0.0875(6) -0.0330(4) 0.108(4) Uani 1 1 d . . . . .
H21A H 0.5288 0.0756 -0.0364 0.129 Uiso 1 1 calc R . . . .
H21B H 0.5672 0.1258 -0.0279 0.129 Uiso 1 1 calc R . . . .
C3 C 0.8309(6) 0.1496(5) -0.0759(4) 0.101(3) Uani 1 1 d . . . . .
C9 C 0.8054(7) 0.1646(7) 0.0862(4) 0.134(6) Uani 1 1 d . . . . .
H9A H 0.8234 0.1299 0.0883 0.161 Uiso 1 1 calc R . . . .
H9B H 0.7650 0.1592 0.0845 0.161 Uiso 1 1 calc R . . . .
C23 C 0.5967(6) 0.0557(6) 0.0879(4) 0.113(4) Uani 1 1 d . . . . .
H23A H 0.6303 0.0777 0.0897 0.136 Uiso 1 1 calc R . . . .
H23B H 0.6083 0.0187 0.0854 0.136 Uiso 1 1 calc R . . . .
C17 C 0.5989(5) 0.0755(5) -0.0739(4) 0.098(3) Uani 1 1 d . . . . .
C22 C 0.5639(6) 0.0708(6) 0.0477(5) 0.117(4) Uani 1 1 d . . . . .
H22A H 0.5288 0.0510 0.0477 0.140 Uiso 1 1 calc R . . . .
H22B H 0.5549 0.1085 0.0494 0.140 Uiso 1 1 calc R . . . .
C19 C 0.6621(6) 0.0980(6) -0.1317(4) 0.108(4) Uani 1 1 d . . . . .
C6 C 0.7995(6) 0.0911(6) -0.1482(4) 0.109(4) Uani 1 1 d . . . . .
H6 H 0.7883 0.0700 -0.1725 0.130 Uiso 1 1 calc R . . . .
C15 C 0.6197(6) 0.0109(6) -0.1312(4) 0.107(4) Uani 1 1 d . . . . .
C7 C 0.8448(5) 0.1820(5) -0.0354(4) 0.102(4) Uani 1 1 d . . . . .
H7A H 0.8346 0.2189 -0.0408 0.123 Uiso 1 1 calc R . . . .
H7B H 0.8851 0.1806 -0.0300 0.123 Uiso 1 1 calc R . . . .
C1 C 0.7619(5) 0.1276(5) -0.1311(4) 0.099(3) Uani 1 1 d . . . . .
C12 C 0.8923(7) 0.0417(6) -0.2032(4) 0.131(5) Uani 1 1 d . U . . .
H12A H 0.9203 0.0159 -0.2126 0.157 Uiso 1 1 calc R . . . .
H12B H 0.8560 0.0296 -0.2143 0.157 Uiso 1 1 calc DR . . . .
C10 C 0.8193(9) 0.1971(7) 0.1270(6) 0.165(7) Uani 1 1 d . U . . .
H10A H 0.8135 0.1760 0.1538 0.248 Uiso 1 1 calc GR . . . .
H10B H 0.7955 0.2280 0.1280 0.248 Uiso 1 1 calc GR . . . .
H10C H 0.8580 0.2081 0.1256 0.248 Uiso 1 1 calc GR . . . .
C13 C 0.9053(9) 0.0933(8) -0.2237(6) 0.162(6) Uani 1 1 d . U . . .
H13A H 0.8737 0.1171 -0.2187 0.194 Uiso 1 1 calc R . . . .
H13B H 0.9092 0.0884 -0.2561 0.194 Uiso 1 1 calc R . . . .
C24 C 0.5606(8) 0.0634(9) 0.1315(4) 0.160(7) Uani 1 1 d . . . . .
H24A H 0.5829 0.0551 0.1577 0.240 Uiso 1 1 calc GR . . . .
H24B H 0.5285 0.0401 0.1304 0.240 Uiso 1 1 calc GR . . . .
H24C H 0.5481 0.0998 0.1333 0.240 Uiso 1 1 calc GR . . . .
C39C C 0.739(2) -0.0272(10) 0.2202(15) 0.161(6) Uiso 0.3333 1 d D . . B 2
H39C H 0.7596 -0.0477 0.2424 0.193 Uiso 0.3333 1 calc R . . B 2
H39D H 0.7001 -0.0253 0.2308 0.193 Uiso 0.3333 1 calc R . . B 2
C40A C 0.7011(17) -0.008(3) 0.1650(14) 0.161(6) Uiso 0.3333 1 d D . . C 1
H40A H 0.6808 -0.0367 0.1499 0.193 Uiso 0.3333 1 calc R . . C 1
H40B H 0.6785 0.0239 0.1618 0.193 Uiso 0.3333 1 calc R . . C 1
O7A O 0.7500 0.0000 0.2346(19) 0.161(6) Uiso 0.3333 2 d DS T P C 1
O7C O 0.7017(16) 0.0336(16) 0.1896(13) 0.161(6) Uiso 0.3333 1 d D . . D 3
C39A C 0.7032(14) -0.0210(19) 0.2127(10) 0.161(6) Uiso 0.3333 1 d D . . C 1
H39A H 0.6694 -0.0075 0.2272 0.193 Uiso 0.3333 1 calc DR . . C 1
H39B H 0.7033 -0.0595 0.2161 0.193 Uiso 0.3333 1 calc R . . C 1
C40B C 0.730(3) 0.023(2) 0.1501(16) 0.161(6) Uiso 0.3333 1 d D . . D 3
H40E H 0.7515 0.0545 0.1419 0.193 Uiso 0.3333 1 calc R . . D 3
H40F H 0.7029 0.0169 0.1264 0.193 Uiso 0.3333 1 calc R . . D 3
I1A I 0.95036(15) 0.09381(18) 0.13046(9) 0.1637(15) Uani 0.5 1 d D U . E 1
I2B I 0.6441(4) 0.2049(7) 0.1303(4) 0.113(2) Uani 0.25 1 d . . . F 3
O8A O 0.7500 0.0000 0.141(2) 0.161(6) Uiso 0.3333 2 d DS T P C 1
C40C C 0.728(2) -0.020(2) 0.146(2) 0.161(6) Uiso 0.3333 1 d D . . B 2
H40C H 0.6916 -0.0035 0.1508 0.193 Uiso 0.3333 1 calc R . . B 2
H40D H 0.7270 -0.0383 0.1168 0.193 Uiso 0.3333 1 calc R . . B 2
O7B O 0.7389(16) -0.0558(15) 0.1795(13) 0.161(6) Uiso 0.3333 1 d D . . B 2
C39B C 0.7389(10) 0.0271(6) 0.2247(14) 0.161(6) Uiso 0.3333 1 d D . . D 3
H39E H 0.7200 0.0340 0.2532 0.193 Uiso 0.3333 1 calc DR . . D 3
H39F H 0.7695 0.0524 0.2216 0.193 Uiso 0.3333 1 calc R . . D 3
O5 O 0.7191(5) 0.0456(4) -0.0028(4) 0.157(4) Uani 1 1 d . . . . .
C29 C 0.7434(8) 0.0254(6) -0.0413(4) 0.135(5) Uani 1 1 d . U . . .
H29A H 0.7180 0.0318 -0.0664 0.161 Uiso 1 1 calc R . . . .
H29B H 0.7775 0.0456 -0.0472 0.161 Uiso 1 1 calc R . . . .
C30 C 0.7462(8) 0.0266(6) 0.0359(4) 0.129(5) Uani 1 1 d . U . . .
H30A H 0.7826 0.0439 0.0384 0.155 Uiso 1 1 calc R . . . .
H30B H 0.7243 0.0365 0.0623 0.155 Uiso 1 1 calc R . . . .
C14 C 0.9588(10) 0.1200(10) -0.2056(8) 0.210(10) Uani 1 1 d . U . . .
H14A H 0.9518 0.1338 -0.1758 0.315 Uiso 1 1 calc GR . . . .
H14B H 0.9693 0.1488 -0.2254 0.315 Uiso 1 1 calc DGR . . . .
H14C H 0.9887 0.0943 -0.2044 0.315 Uiso 1 1 calc GR . . . .
C27 C 0.6544(9) 0.1518(8) -0.2249(6) 0.169(5) Uani 1 1 d D U . . .
H27A H 0.6254 0.1258 -0.2179 0.203 Uiso 1 1 calc R . . . .
H27B H 0.6590 0.1530 -0.2575 0.203 Uiso 1 1 calc R . . . .
C28 C 0.6366(11) 0.2059(8) -0.2079(9) 0.228(9) Uani 1 1 d D U . . .
H28A H 0.6069 0.2195 -0.2267 0.342 Uiso 1 1 calc DGR . . . .
H28B H 0.6681 0.2299 -0.2089 0.342 Uiso 1 1 calc GR . . . .
H28C H 0.6234 0.2028 -0.1772 0.342 Uiso 1 1 calc GR . . . .
C26 C 0.7067(7) 0.1357(7) -0.2040(5) 0.149(5) Uani 1 1 d D U . . .
H26A H 0.7362 0.1600 -0.2136 0.179 Uiso 1 1 calc R . . . .
H26B H 0.7166 0.1003 -0.2148 0.179 Uiso 1 1 calc R . . . .
F6A F 0.6845(15) 0.1678(15) 0.2219(12) 0.150 Uiso 0.27 1 d D . . A 1
C31 C 0.6721(14) 0.2122(15) 0.1956(13) 0.150 Uiso 0.22 1 d D . . A 1
F4A F 0.9477(11) 0.1458(11) 0.2214(10) 0.150 Uiso 0.32 1 d D . . G 1
C32 C 0.6306(9) 0.2418(9) 0.2249(4) 0.150 Uiso 0.47 1 d D . . . .
F7A F 0.6225(13) 0.2862(11) 0.1967(10) 0.150 Uiso 0.3 1 d D . . A 1
F8A F 0.5859(10) 0.2051(9) 0.2165(10) 0.150 Uiso 0.35 1 d D . . A 1
F9 F 1.0336(13) 0.0708(13) 0.2059(11) 0.150 Uiso 0.28 1 d D . . G 2
C36 C 0.9893(11) 0.1049(9) 0.2217(10) 0.150 Uiso 0.53 1 d D . . . .
F5A F 0.7226(14) 0.2375(13) 0.2079(12) 0.150 Uiso 0.28 1 d D . . A 1
F6B F 0.5785 0.2854 0.1736 0.150 Uiso 0.2 1 d D . . A 2
C33 C 0.5754(9) 0.2383(8) 0.1993(9) 0.150 Uiso 0.59 1 d D . . A 2
F2A F 0.9104(15) 0.0594(14) 0.2220(12) 0.150 Uiso 0.28 1 d D . . E 1
F1A F 0.9880(12) 0.0198(11) 0.2085(10) 0.150 Uiso 0.33 1 d D . . E 1
I2C I 0.6224(5) 0.2204(6) 0.1263(4) 0.113(2) Uani 0.1 1 d . . . A 2
F7B F 0.6775(19) 0.208(2) 0.222(2) 0.150 Uiso 0.16 1 d D . . A 2
I1B I 0.9639(8) 0.1258(5) 0.1273(6) 0.131(5) Uani 0.1 1 d . . . G 2
C35 C 0.9854(12) 0.1593(9) 0.2010(9) 0.150 Uiso 0.67 1 d D . . G 2
F2B F 1.0375(13) 0.1637(15) 0.1803(12) 0.150 Uiso 0.26 1 d D . . G 2
C34 C 0.956(2) 0.063(3) 0.1920(12) 0.150 Uiso 0.17 1 d D . . E 1
O6 O 0.4861(6) 0.1981(6) 0.0246(6) 0.181(5) Uani 1 1 d D U . . .
C1D C 0.5036(12) 0.2216(8) 0.0647(7) 0.206(10) Uani 1 1 d D U . . .
H1DA H 0.5431 0.2134 0.0696 0.247 Uiso 1 1 calc R . . . .
H1DB H 0.4824 0.2065 0.0897 0.247 Uiso 1 1 calc R . . . .
C1E C 0.5126(11) 0.2237(6) -0.0111(8) 0.225(11) Uani 1 1 d D U . . .
H1EA H 0.5056 0.2054 -0.0395 0.270 Uiso 1 1 calc R . . . .
H1EB H 0.5529 0.2258 -0.0061 0.270 Uiso 1 1 calc R . . . .
F5B F 0.5337 0.2014 0.1902 0.150 Uiso 0.11 1 d D . . A 2
F8B F 0.6686 0.2794 0.2052 0.150 Uiso 0.2 1 d D . . A 2
F4B F 0.9523(14) 0.0620(12) 0.2214(12) 0.150 Uiso 0.29 1 d D . . G 2
F3B F 1.0387(13) 0.1186(18) 0.1992(13) 0.150 Uiso 0.24 1 d D . . G 1
F1B F 0.957(3) 0.204(3) 0.183(4) 0.150 Uiso 0.07 1 d D . . G 2

loop_
_atom_site_aniso_label
_atom_site_aniso_U_11
_atom_site_aniso_U_22
_atom_site_aniso_U_33
_atom_site_aniso_U_23
_atom_site_aniso_U_13
_atom_site_aniso_U_12
Br2 0.1155(10) 0.1012(9) 0.1048(10) -0.0023(7) -0.0084(7) 0.0016(7)
Br1 0.1032(9) 0.1119(10) 0.1092(10) 0.0161(7) -0.0025(7) 0.0167(8)
I2A 0.127(7) 0.139(4) 0.0740(13) 0.0011(19) -0.005(4) 0.007(5)
O4 0.116(6) 0.097(6) 0.116(7) -0.006(5) -0.009(6) 0.018(5)
O2 0.120(7) 0.125(7) 0.098(6) 0.002(5) 0.000(5) 0.005(5)
O1 0.118(6) 0.086(5) 0.128(7) 0.009(5) -0.010(6) 0.010(5)
N1 0.116(7) 0.096(7) 0.097(7) 0.009(5) 0.006(6) 0.019(6)
N2 0.107(7) 0.111(7) 0.088(6) -0.018(5) 0.007(5) -0.008(6)
C16 0.094(8) 0.113(9) 0.098(8) -0.016(7) -0.018(7) 0.012(7)
C20 0.117(10) 0.110(10) 0.086(8) 0.007(7) -0.018(7) 0.024(8)
O3 0.100(6) 0.132(7) 0.119(7) -0.020(6) 0.004(5) -0.006(6)
C18 0.108(9) 0.121(10) 0.085(8) -0.011(7) -0.022(7) 0.031(8)
C8 0.156(12) 0.126(11) 0.086(8) -0.014(8) -0.020(8) 0.039(9)
C2 0.117(9) 0.087(8) 0.096(8) 0.017(6) 0.002(7) -0.002(7)
C25 0.128(10) 0.104(9) 0.100(9) 0.008(7) -0.010(8) 0.023(8)
C4 0.099(8) 0.103(8) 0.088(8) 0.015(7) 0.002(6) 0.005(7)
C11 0.109(9) 0.111(9) 0.096(8) 0.012(7) 0.015(7) 0.011(7)
C5 0.110(9) 0.113(10) 0.086(8) 0.017(7) 0.005(7) -0.002(8)
C21 0.086(7) 0.129(10) 0.108(9) -0.024(8) -0.012(7) 0.007(7)
C3 0.123(10) 0.086(7) 0.095(8) 0.016(6) -0.006(7) 0.006(7)
C9 0.158(13) 0.167(14) 0.078(8) -0.006(9) -0.006(8) 0.054(11)
C23 0.140(11) 0.120(10) 0.080(8) -0.009(7) 0.017(7) -0.007(9)
C17 0.085(7) 0.106(9) 0.102(8) -0.007(7) 0.001(6) 0.015(7)
C22 0.110(9) 0.121(10) 0.119(11) -0.023(8) 0.026(8) -0.006(8)
C19 0.113(9) 0.116(10) 0.094(9) 0.012(8) -0.020(7) 0.015(8)
C6 0.118(10) 0.123(10) 0.085(8) 0.026(7) 0.014(7) 0.011(8)
C15 0.117(10) 0.110(10) 0.094(8) -0.012(7) -0.024(7) 0.026(8)
C7 0.109(9) 0.090(8) 0.107(9) 0.013(7) 0.000(7) 0.007(7)
C1 0.112(9) 0.100(8) 0.084(7) 0.019(6) -0.004(6) 0.016(7)
C12 0.171(12) 0.145(11) 0.077(7) 0.027(7) 0.017(8) 0.014(10)
C10 0.211(18) 0.152(15) 0.132(13) -0.001(11) -0.037(12) 0.058(13)
C13 0.178(12) 0.184(12) 0.123(10) 0.015(9) 0.020(10) 0.026(11)
C24 0.167(15) 0.24(2) 0.076(8) -0.022(11) 0.007(9) -0.008(15)
I1A 0.151(2) 0.266(4) 0.0747(13) -0.039(2) -0.0158(13) 0.060(3)
I2B 0.127(7) 0.139(4) 0.0740(13) 0.0011(19) -0.005(4) 0.007(5)
O5 0.204(12) 0.138(9) 0.131(8) -0.009(7) 0.014(8) 0.079(8)
C29 0.192(13) 0.139(10) 0.073(7) 0.000(7) 0.002(8) 0.044(10)
C30 0.175(12) 0.147(11) 0.065(6) -0.015(6) 0.000(8) 0.022(11)
C14 0.20(2) 0.25(2) 0.18(2) 0.034(18) 0.010(17) 0.009(18)
C27 0.197(11) 0.182(11) 0.129(9) 0.013(8) -0.024(8) 0.020(9)
C28 0.255(17) 0.224(17) 0.205(16) 0.008(14) -0.030(15) 0.019(15)
C26 0.178(12) 0.171(11) 0.098(8) 0.013(8) -0.034(8) 0.025(10)
I2C 0.127(7) 0.139(4) 0.0740(13) 0.0011(19) -0.005(4) 0.007(5)
I1B 0.163(13) 0.105(8) 0.125(9) -0.006(7) 0.007(7) 0.037(8)
O6 0.164(10) 0.146(9) 0.235(13) -0.029(9) -0.028(10) 0.023(8)
C1D 0.210(16) 0.173(15) 0.234(17) -0.003(13) -0.012(15) -0.002(15)
C1E 0.249(19) 0.203(17) 0.223(18) 0.002(14) -0.017(15) 0.076(15)

loop_
_atom_type_symbol
_atom_type_description
_atom_type_scat_dispersion_real
_atom_type_scat_dispersion_imag
_atom_type_scat_source
C C 0.0181 0.0091 'International Tables Vol C Tables 4.2.6.8 and 6.1.1.4'
H H 0.0000 0.0000 'International Tables Vol C Tables 4.2.6.8 and 6.1.1.4'
Br Br -0.6763 1.2805 'International Tables Vol C Tables 4.2.6.8 and 6.1.1.4'
F F 0.0727 0.0534 'International Tables Vol C Tables 4.2.6.8 and 6.1.1.4'
I I -0.3257 6.8362 'International Tables Vol C Tables 4.2.6.8 and 6.1.1.4'
N N 0.0311 0.0180 'International Tables Vol C Tables 4.2.6.8 and 6.1.1.4'
O O 0.0492 0.0322 'International Tables Vol C Tables 4.2.6.8 and 6.1.1.4'

loop_
_exptl_crystal_face_index_h
_exptl_crystal_face_index_k
_exptl_crystal_face_index_l
_exptl_crystal_face_perp_dist
_exptl_oxdiff_crystal_face_indexfrac_h
_exptl_oxdiff_crystal_face_indexfrac_k
_exptl_oxdiff_crystal_face_indexfrac_l
_exptl_oxdiff_crystal_face_x
_exptl_oxdiff_crystal_face_y
_exptl_oxdiff_crystal_face_z
7 -8 -15 0.1143 6.9998 -7.9987 -14.9995 0.2310 0.9696 0.1592
-6 9 15 0.0939 -5.9998 8.9986 14.9996 -0.2067 -0.9899 -0.0776
9 12 -7 0.0869 9.0001 11.9989 -6.9998 -0.0134 0.0246 0.9883
-11 -6 13 0.0756 -11.0000 -5.9997 12.9996 -0.1117 -0.4910 -0.8975
-3 -16 -5 0.1460 -3.0002 -15.9982 -4.9999 0.1558 0.6806 -0.7391
7 -6 16 0.0565 7.0004 -6.0002 16.0003 0.8605 -0.4230 -0.2824
-10 3 -15 0.1002 -10.0004 3.0006 -15.0003 -0.9114 0.4408 0.0204
4 -9 16 0.0618 4.0003 -8.9999 16.0002 0.7876 -0.3622 -0.5272
-5 -12 11 0.0965 -4.9999 -11.9992 10.9999 0.3027 -0.1525 -0.9087
12 11 -2 0.0876 12.0002 10.9988 -1.9997 0.2737 -0.1259 0.9692
-12 10 -2 0.1099 -12.0002 9.9994 -2.0006 -0.9086 -0.3572 0.0359
10 -12 3 0.0942 10.0002 -11.9992 3.0005 0.8820 0.3548 -0.2163
3 -16 5 0.1010 3.0001 -15.9987 5.0003 0.6777 0.3171 -0.6881
15 2 -4 0.1089 15.0002 1.9997 -3.9995 0.6152 0.2733 0.7131
-15 5 1 0.1203 -15.0002 4.9998 0.9994 -0.8635 -0.3628 -0.3495
-10 11 8 0.1000 -10.0000 10.9988 7.9994 -0.6141 -0.7956 -0.0166
9 -12 -7 0.1134 9.0000 -11.9987 -6.9995 0.6118 0.7729 -0.0821
-2 -2 -19 0.0994 -2.0004 -1.9990 -18.9999 -0.4663 0.8558 0.1621
2 2 19 0.0728 2.0004 1.9990 18.9999 0.4663 -0.8558 -0.1621
10 12 5 0.0991 10.0003 11.9984 5.0002 0.3008 -0.4794 0.8198
-8 1 -17 0.0952 -8.0005 1.0008 -17.0002 -0.8026 0.6108 0.0395
-12 5 -12 0.1049 -12.0004 5.0003 -12.0004 -0.9982 0.2278 -0.0159
-5 11 -14 0.1124 -5.0003 10.9996 -14.0003 -0.8461 0.2031 0.5452
-8 14 -2 0.1214 -8.0001 13.9989 -2.0005 -0.8114 -0.4382 0.3624
10 -11 8 0.0779 10.0003 -10.9995 8.0005 0.9659 0.1090 -0.2573
6 -13 9 0.0824 6.0002 -12.9993 9.0004 0.8386 0.0847 -0.5117
15 6 -1 0.0941 15.0003 5.9991 -0.9995 0.5769 0.0199 0.8401
1 -3 -19 0.1042 0.9997 -2.9989 -18.9998 -0.2892 0.9198 0.2285

loop_
_geom_angle_atom_site_label_1
_geom_angle_atom_site_label_2
_geom_angle_atom_site_label_3
_geom_angle
_geom_angle_site_symmetry_1
_geom_angle_site_symmetry_3
C18 O4 H4 109.5 . .
C4 O2 H2 109.5 . .
C2 O1 H1 109.5 . .
H1A N1 H1B 107.7 . .
C8 N1 H1A 108.9 . .
C8 N1 H1B 108.9 . .
C8 N1 C7 113.5(11) . .
C7 N1 H1A 108.9 . .
C7 N1 H1B 108.9 . .
H2A N2 H2B 107.9 . .
C21 N2 H2A 109.2 . .
C21 N2 H2B 109.2 . .
C22 N2 H2A 109.2 . .
C22 N2 H2B 109.2 . .
C22 N2 C21 112.2(11) . .
O3 C16 C17 117.7(12) . .
O3 C16 C15 121.9(13) . .
C17 C16 C15 120.3(14) . .
C19 C20 H20 118.6 . .
C15 C20 H20 118.6 . .
C15 C20 C19 122.8(14) . .
C16 O3 H3 109.5 . .
O4 C18 C17 121.9(13) . .
C19 C18 O4 116.7(15) . .
C19 C18 C17 121.3(14) . .
N1 C8 H8A 109.4 . .
N1 C8 H8B 109.4 . .
N1 C8 C9 111.0(13) . .
H8A C8 H8B 108.0 . .
C9 C8 H8A 109.4 . .
C9 C8 H8B 109.4 . .
C3 C2 O1 115.8(12) . .
C3 C2 C1 124.0(13) . .
C1 C2 O1 120.2(12) . .
C19 C25 H25 105.4 . .
C19 C25 C1 112.2(10) . .
C19 C25 C26 115.3(13) . .
C1 C25 H25 105.4 . .
C1 C25 C26 112.2(12) . .
C26 C25 H25 105.4 . .
O2 C4 C3 120.7(13) . .
C5 C4 O2 116.6(12) . .
C5 C4 C3 122.7(13) . .
C5 C11 H11 106.0 . .
C5 C11 C15 111.5(10) . 6_645
C5 C11 C12 114.9(11) . .
C15 C11 H11 106.0 6_645 .
C15 C11 C12 111.7(12) 6_645 .
C12 C11 H11 106.0 . .
C4 C5 C11 121.6(13) . .
C6 C5 C4 117.3(13) . .
C6 C5 C11 121.0(13) . .
N2 C21 H21A 109.7 . .
N2 C21 H21B 109.7 . .
H21A C21 H21B 108.2 . .
C17 C21 N2 109.7(10) . .
C17 C21 H21A 109.7 . .
C17 C21 H21B 109.7 . .
C2 C3 C4 117.3(13) . .
C2 C3 C7 118.4(12) . .
C4 C3 C7 124.3(13) . .
C8 C9 H9A 109.9 . .
C8 C9 H9B 109.9 . .
C8 C9 C10 109.0(15) . .
H9A C9 H9B 108.3 . .
C10 C9 H9A 109.9 . .
C10 C9 H9B 109.9 . .
H23A C23 H23B 108.2 . .
C22 C23 H23A 109.7 . .
C22 C23 H23B 109.7 . .
C22 C23 C24 110.0(12) . .
C24 C23 H23A 109.7 . .
C24 C23 H23B 109.7 . .
C16 C17 C21 116.3(13) . .
C18 C17 C16 120.3(13) . .
C18 C17 C21 123.4(13) . .
N2 C22 C23 112.6(11) . .
N2 C22 H22A 109.1 . .
N2 C22 H22B 109.1 . .
C23 C22 H22A 109.1 . .
C23 C22 H22B 109.1 . .
H22A C22 H22B 107.8 . .
C20 C19 C25 119.6(14) . .
C18 C19 C20 118.6(15) . .
C18 C19 C25 121.4(14) . .
C5 C6 H6 118.4 . .
C5 C6 C1 123.3(14) . .
C1 C6 H6 118.4 . .
C16 C15 C11 119.3(14) . 6_645
C20 C15 C16 116.6(13) . .
C20 C15 C11 124.0(13) . 6_645
N1 C7 H7A 109.4 . .
N1 C7 H7B 109.4 . .
C3 C7 N1 111.0(10) . .
C3 C7 H7A 109.4 . .
C3 C7 H7B 109.4 . .
H7A C7 H7B 108.0 . .
C2 C1 C25 123.2(12) . .
C2 C1 C6 115.4(12) . .
C6 C1 C25 121.4(13) . .
C11 C12 H12A 108.9 . .
C11 C12 H12B 108.9 . .
H12A C12 H12B 107.7 . .
C13 C12 C11 113.3(14) . .
C13 C12 H12A 108.9 . .
C13 C12 H12B 108.9 . .
C9 C10 H10A 109.5 . .
C9 C10 H10B 109.5 . .
C9 C10 H10C 109.5 . .
H10A C10 H10B 109.5 . .
H10A C10 H10C 109.5 . .
H10B C10 H10C 109.5 . .
C12 C13 H13A 108.6 . .
C12 C13 H13B 108.6 . .
C12 C13 C14 114.7(17) . .
H13A C13 H13B 107.6 . .
C14 C13 H13A 108.6 . .
C14 C13 H13B 108.6 . .
C23 C24 H24A 109.5 . .
C23 C24 H24B 109.5 . .
C23 C24 H24C 109.5 . .
H24A C24 H24B 109.5 . .
H24A C24 H24C 109.5 . .
H24B C24 H24C 109.5 . .
C39C C39C H39C 107.7 6_645 .
C39C C39C H39D 107.7 6_645 .
H39C C39C H39D 107.1 . .
O7B C39C C39C 118(2) . 6_645
O7B C39C H39C 107.7 . .
O7B C39C H39D 107.7 . .
H40A C40A H40B 106.9 . .
C39A C40A H40A 107.3 . .
C39A C40A H40B 107.3 . .
O8A C40A H40A 107.3 . .
O8A C40A H40B 107.3 . .
O8A C40A C39A 120(5) . .
C39A O7A C39A 125(6) . 6_645
C39B O7C C40B 107(4) . .
C40A C39A H39A 108.9 . .
C40A C39A H39B 108.9 . .
O7A C39A C40A 113(5) . .
O7A C39A H39A 108.9 . .
O7A C39A H39B 108.9 . .
H39A C39A H39B 107.8 . .
O7C C40B C40B 118(3) . 6_645
O7C C40B H40E 107.9 . .
O7C C40B H40F 107.9 . .
C40B C40B H40E 107.9 6_645 .
C40B C40B H40F 107.9 6_645 .
H40E C40B H40F 107.2 . .
C40A O8A C40A 119(7) 6_645 .
C40C C40C H40C 110.0 6_645 .
C40C C40C H40D 110.0 6_645 .
H40C C40C H40D 108.4 . .
O7B C40C C40C 108(4) . 6_645
O7B C40C H40C 110.0 . .
O7B C40C H40D 110.0 . .
C40C O7B C39C 107(4) . .
O7C C39B C39B 110(2) . 6_645
O7C C39B H39E 109.6 . .
O7C C39B H39F 109.6 . .
C39B C39B H39E 109.6 6_645 .
C39B C39B H39F 109.6 6_645 .
H39E C39B H39F 108.1 . .
C29 O5 C30 110.8(11) . .
O5 C29 H29A 108.0 . .
O5 C29 H29B 108.0 . .
C29 C29 O5 117.4(11) 6_645 .
C29 C29 H29A 108.0 6_645 .
C29 C29 H29B 108.0 6_645 .
H29A C29 H29B 107.2 . .
O5 C30 H30A 108.9 . .
O5 C30 H30B 108.9 . .
C30 C30 O5 113.6(11) 6_645 .
C30 C30 H30A 108.9 6_645 .
C30 C30 H30B 108.9 6_645 .
H30A C30 H30B 107.7 . .
C13 C14 H14A 109.5 . .
C13 C14 H14B 109.5 . .
C13 C14 H14C 109.5 . .
H14A C14 H14B 109.5 . .
H14A C14 H14C 109.5 . .
H14B C14 H14C 109.5 . .
H27A C27 H27B 108.1 . .
C28 C27 H27A 109.5 . .
C28 C27 H27B 109.5 . .
C26 C27 H27A 109.5 . .
C26 C27 H27B 109.5 . .
C26 C27 C28 110.5(17) . .
C27 C28 H28A 109.5 . .
C27 C28 H28B 109.5 . .
C27 C28 H28C 109.5 . .
H28A C28 H28B 109.5 . .
H28A C28 H28C 109.5 . .
H28B C28 H28C 109.5 . .
C25 C26 H26A 108.8 . .
C25 C26 H26B 108.8 . .
C27 C26 C25 113.6(15) . .
C27 C26 H26A 108.8 . .
C27 C26 H26B 108.8 . .
H26A C26 H26B 107.7 . .
F6A C31 I2A 116(3) . .
F6A C31 C32 102(3) . .
F6A C31 F5A 92(3) . .
C32 C31 I2A 124(2) . .
F5A C31 I2A 116(3) . .
F5A C31 C32 101(3) . .
C31 C32 C32 133(2) . 3
F7A C32 C31 98(2) . .
F7A C32 C32 111(3) . 3
F7A C32 F8A 108(2) . .
F8A C32 C31 94(2) . .
F8A C32 C32 109.8(16) . 3
C33 C32 C32 119.7(13) . 3
F7B C32 C32 103(3) . 3
F7B C32 C33 129(3) . .
F7B C32 F8B 83(3) . .
F8B C32 C32 102.4(15) . 3
F8B C32 C33 112.5(14) . .
F4A C36 C36 102(2) . 4_755
F4A C36 C34 97(2) . .
F9 C36 C36 96(2) . 4_755
F9 C36 C35 117(3) . .
C35 C36 C36 114.1(17) . 4_755
C34 C36 C36 132.8(16) . 4_755
F4B C36 F9 90(2) . .
F4B C36 C36 101(2) . 4_755
F4B C36 C35 132(3) . .
F3B C36 F4A 114(3) . .
F3B C36 C36 102(3) . 4_755
F3B C36 C34 109(3) . .
C33 F6B I2C 76.4(13) . .
C32 C33 I2C 93.0(13) . .
F6B C33 C32 100.2(12) . .
F6B C33 I2C 70.0(11) . .
F5B C33 C32 139.0(15) . .
F5B C33 F6B 119.6(13) . .
F5B C33 I2C 91.9(14) . .
F6B I2C C33 33.6(5) . .
C36 C35 I1B 93.7(18) . .
F2B C35 C36 101(2) . .
F2B C35 I1B 80(2) . .
F2B C35 F1B 101.4(18) . .
F1B C35 C36 155(4) . .
F1B C35 I1B 81(6) . .
C36 C34 I1A 107(3) . .
F2A C34 I1A 123(3) . .
F2A C34 C36 95(4) . .
F2A C34 F1A 98(3) . .
F1A C34 I1A 131(3) . .
F1A C34 C36 93(3) . .
C1E O6 C1D 108.4(19) . .
O6 C1D C1D 112.7(15) . 2_655
O6 C1D H1DA 109.1 . .
O6 C1D H1DB 109.1 . .
C1D C1D H1DA 109.1 2_655 .
C1D C1D H1DB 109.1 2_655 .
H1DA C1D H1DB 107.8 . .
O6 C1E C1E 103.5(17) . 2_655
O6 C1E H1EA 111.1 . .
O6 C1E H1EB 111.1 . .
C1E C1E H1EA 111.1 2_655 .
C1E C1E H1EB 111.1 2_655 .
H1EA C1E H1EB 109.0 . .

loop_
_geom_bond_atom_site_label_1
_geom_bond_atom_site_label_2
_geom_bond_distance
_geom_bond_site_symmetry_2
I2A C31 1.97(4) .
O4 H4 0.8400 .
O4 C18 1.377(15) .
O2 H2 0.8400 .
O2 C4 1.377(14) .
O1 H1 0.8400 .
O1 C2 1.418(15) .
N1 H1A 0.9900 .
N1 H1B 0.9900 .
N1 C8 1.471(16) .
N1 C7 1.512(16) .
N2 H2A 0.9900 .
N2 H2B 0.9900 .
N2 C21 1.501(16) .
N2 C22 1.473(16) .
C16 O3 1.335(16) .
C16 C17 1.395(17) .
C16 C15 1.419(18) .
C20 H20 0.9500 .
C20 C19 1.398(19) .
C20 C15 1.394(19) .
O3 H3 0.8400 .
C18 C17 1.378(18) .
C18 C19 1.361(18) .
C8 H8A 0.9900 .
C8 H8B 0.9900 .
C8 C9 1.51(2) .
C2 C3 1.366(18) .
C2 C1 1.380(17) .
C25 H25 1.0000 .
C25 C19 1.523(19) .
C25 C1 1.534(18) .
C25 C26 1.575(19) .
C4 C5 1.374(18) .
C4 C3 1.381(17) .
C11 H11 1.0000 .
C11 C5 1.528(18) .
C11 C15 1.533(18) 6_645
C11 C12 1.569(17) .
C5 C6 1.372(18) .
C21 H21A 0.9900 .
C21 H21B 0.9900 .
C21 C17 1.481(17) .
C3 C7 1.511(18) .
C9 H9A 0.9900 .
C9 H9B 0.9900 .
C9 C10 1.52(2) .
C23 H23A 0.9900 .
C23 H23B 0.9900 .
C23 C22 1.498(19) .
C23 C24 1.592(18) .
C22 H22A 0.9900 .
C22 H22B 0.9900 .
C6 H6 0.9500 .
C6 C1 1.402(17) .
C15 C11 1.533(18) 6_645
C7 H7A 0.9900 .
C7 H7B 0.9900 .
C12 H12A 0.9900 .
C12 H12B 0.9900 .
C12 C13 1.49(2) .
C10 H10A 0.9800 .
C10 H10B 0.9800 .
C10 H10C 0.9800 .
C13 H13A 0.9900 .
C13 H13B 0.9900 .
C13 C14 1.56(3) .
C24 H24A 0.9800 .
C24 H24B 0.9800 .
C24 H24C 0.9800 .
C39C C39C 1.49(2) 6_645
C39C H39C 0.9900 .
C39C H39D 0.9900 .
C39C O7B 1.43(2) .
C40A H40A 0.9900 .
C40A H40B 0.9900 .
C40A C39A 1.48(2) .
C40A O8A 1.40(2) .
O7A C39A 1.419(19) .
O7A C39A 1.42(2) 6_645
O7C C40B 1.41(2) .
O7C C39B 1.40(2) .
C39A H39A 0.9900 .
C39A H39B 0.9900 .
C40B C40B 1.51(2) 6_645
C40B H40E 0.9900 .
C40B H40F 0.9900 .
I1A C34 2.015(19) .
O8A C40A 1.40(2) 6_645
C40C C40C 1.49(2) 6_645
C40C H40C 0.9900 .
C40C H40D 0.9900 .
C40C O7B 1.39(2) .
C39B C39B 1.49(2) 6_645
C39B H39E 0.9900 .
C39B H39F 0.9900 .
O5 C29 1.399(16) .
O5 C30 1.423(16) .
C29 C29 1.34(3) 6_645
C29 H29A 0.9900 .
C29 H29B 0.9900 .
C30 C30 1.37(3) 6_645
C30 H30A 0.9900 .
C30 H30B 0.9900 .
C14 H14A 0.9800 .
C14 H14B 0.9800 .
C14 H14C 0.9800 .
C27 H27A 0.9900 .
C27 H27B 0.9900 .
C27 C28 1.537(16) .
C27 C26 1.48(2) .
C28 H28A 0.9800 .
C28 H28B 0.9800 .
C28 H28C 0.9800 .
C26 H26A 0.9900 .
C26 H26B 0.9900 .
F6A C31 1.42(2) .
C31 C32 1.54(2) .
C31 F5A 1.44(2) .
F4A C36 1.454(18) .
C32 C32 1.571(19) 3
C32 F7A 1.430(18) .
C32 F8A 1.455(17) .
C32 C33 1.547(17) .
C32 F7B 1.43(2) .
C32 F8B 1.457(16) .
F9 C36 1.463(19) .
C36 C36 1.78(6) 4_755
C36 C35 1.525(18) .
C36 C34 1.60(9) .
C36 F4B 1.417(19) .
C36 F3B 1.419(19) .
F6B C33 1.432(17) .
F6B I2C 2.433(14) .
C33 I2C 2.52(3) .
C33 F5B 1.411(15) .
F2A C34 1.44(2) .
F1A C34 1.44(2) .
I1B C35 2.43(3) .
C35 F2B 1.413(19) .
C35 F1B 1.43(2) .
O6 C1D 1.416(16) .
O6 C1E 1.412(17) .
C1D C1D 1.46(4) 2_655
C1D H1DA 0.9900 .
C1D H1DB 0.9900 .
C1E C1E 1.476(19) 2_655
C1E H1EA 0.9900 .
C1E H1EB 0.9900 .

loop_
_geom_torsion_atom_site_label_1
_geom_torsion_atom_site_label_2
_geom_torsion_atom_site_label_3
_geom_torsion_atom_site_label_4
_geom_torsion
_geom_torsion_site_symmetry_1
_geom_torsion_site_symmetry_4
I2A C31 C32 C32 -177(3) . 3
I2A C31 C32 F7A -49(3) . .
I2A C31 C32 F8A 60(3) . .
I2A C31 C32 C33 21(3) . .
I2A C31 C32 F7B 164(6) . .
I2A C31 C32 F8B -88(3) . .
O4 C18 C17 C16 177.9(11) . .
O4 C18 C17 C21 -2.1(19) . .
O4 C18 C19 C20 -178.9(10) . .
O4 C18 C19 C25 7.4(17) . .
O2 C4 C5 C11 4.8(17) . .
O2 C4 C5 C6 -177.5(11) . .
O2 C4 C3 C2 176.4(11) . .
O2 C4 C3 C7 -3.9(19) . .
O1 C2 C3 C4 -178.5(10) . .
O1 C2 C3 C7 1.7(16) . .
O1 C2 C1 C25 -0.4(18) . .
O1 C2 C1 C6 -179.2(10) . .
N1 C8 C9 C10 177.7(12) . .
N2 C21 C17 C16 75.2(14) . .
N2 C21 C17 C18 -104.8(14) . .
O3 C16 C17 C18 -176.8(11) . .
O3 C16 C17 C21 3.2(17) . .
O3 C16 C15 C20 178.2(11) . .
O3 C16 C15 C11 -1.8(18) . 6_645
C8 N1 C7 C3 -178.3(11) . .
C2 C3 C7 N1 72.8(14) . .
C4 C5 C6 C1 1.6(19) . .
C4 C3 C7 N1 -106.9(14) . .
C11 C5 C6 C1 179.3(11) . .
C11 C12 C13 C14 53(2) . .
C5 C4 C3 C2 -1.9(19) . .
C5 C4 C3 C7 177.8(12) . .
C5 C11 C12 C13 54.8(19) . .
C5 C6 C1 C2 -2.9(18) . .
C5 C6 C1 C25 178.3(12) . .
C21 N2 C22 C23 -165.4(12) . .
C3 C2 C1 C25 -179.4(12) . .
C3 C2 C1 C6 1.7(19) . .
C3 C4 C5 C11 -176.8(11) . .
C3 C4 C5 C6 0.9(19) . .
C17 C16 C15 C20 2.1(18) . .
C17 C16 C15 C11 -177.9(11) . 6_645
C17 C18 C19 C20 -0.9(18) . .
C17 C18 C19 C25 -174.5(11) . .
C22 N2 C21 C17 -179.9(11) . .
C19 C20 C15 C16 -3.2(18) . .
C19 C20 C15 C11 176.8(11) . 6_645
C19 C18 C17 C16 -0.1(19) . .
C19 C18 C17 C21 179.9(12) . .
C19 C25 C1 C2 -90.5(16) . .
C19 C25 C1 C6 88.3(15) . .
C19 C25 C26 C27 60.2(19) . .
C15 C16 C17 C18 -0.6(18) . .
C15 C16 C17 C21 179.4(11) . .
C15 C20 C19 C18 2.6(19) . .
C15 C20 C19 C25 176.4(11) . .
C15 C11 C5 C4 93.4(16) 6_645 .
C15 C11 C5 C6 -84.2(15) 6_645 .
C15 C11 C12 C13 -176.8(14) 6_645 .
C7 N1 C8 C9 -166.8(11) . .
C1 C2 C3 C4 0.5(19) . .
C1 C2 C3 C7 -179.2(11) . .
C1 C25 C19 C20 -87.2(15) . .
C1 C25 C19 C18 86.4(15) . .
C1 C25 C26 C27 -169.8(15) . .
C12 C11 C5 C4 -138.1(13) . .
C12 C11 C5 C6 44.3(18) . .
C24 C23 C22 N2 -175.3(13) . .
C39C C39C O7B C40C -37(8) 6_645 .
C39A C40A O8A C40A -15(4) . 6_645
C39A O7A C39A C40A -14(3) 6_645 .
C40B O7C C39B C39B -59(4) . 6_645
O8A C40A C39A O7A 29(7) . .
C40C C40C O7B C39C 61(6) 6_645 .
C39B O7C C40B C40B 41(9) . 6_645
C29 O5 C30 C30 -49(2) . 6_645
C30 O5 C29 C29 43(3) . 6_645
C28 C27 C26 C25 57(2) . .
C26 C25 C19 C20 42.8(17) . .
C26 C25 C19 C18 -143.6(13) . .
C26 C25 C1 C2 137.9(14) . .
C26 C25 C1 C6 -43.3(18) . .
F6A C31 C32 C32 49(4) . 3
F6A C31 C32 F7A 178(3) . .
F6A C31 C32 F8A -73(3) . .
F6A C31 C32 C33 -113(3) . .
F6A C31 C32 F7B 31(5) . .
F6A C31 C32 F8B 138(3) . .
C31 C32 C33 F6B -91(2) . .
C31 C32 C33 I2C -21(2) . .
C31 C32 C33 F5B 75(4) . .
F4A C36 C35 I1B -102(2) . .
F4A C36 C35 F2B 178(4) . .
F4A C36 C35 F1B -26(14) . .
F4A C36 C34 I1A 67(2) . .
F4A C36 C34 F2A -60(3) . .
F4A C36 C34 F1A -159(2) . .
C32 C32 C33 F6B 104(3) 3 .
C32 C32 C33 I2C 174(2) 3 .
C32 C32 C33 F5B -89(4) 3 .
F7A C32 C33 F6B 1.6(18) . .
F7A C32 C33 I2C 71.8(16) . .
F7A C32 C33 F5B 168(4) . .
F8A C32 C33 F6B -170(4) . .
F8A C32 C33 I2C -100(3) . .
F8A C32 C33 F5B -3(2) . .
F9 C36 C35 I1B 65(3) . .
F9 C36 C35 F2B -15(4) . .
F9 C36 C35 F1B 141(13) . .
F9 C36 C34 I1A -93(2) . .
F9 C36 C34 F2A 140(3) . .
F9 C36 C34 F1A 42(2) . .
C36 C36 C35 I1B 175(2) 4_755 .
C36 C36 C35 F2B 95(3) 4_755 .
C36 C36 C35 F1B -109(14) 4_755 .
C36 C36 C34 I1A -179(3) 4_755 .
C36 C36 C34 F2A 54(4) 4_755 .
C36 C36 C34 F1A -45(4) 4_755 .
F5A C31 C32 C32 -46(4) . 3
F5A C31 C32 F7A 83(3) . .
F5A C31 C32 F8A -168(3) . .
F5A C31 C32 C33 153(2) . .
F5A C31 C32 F7B -64(6) . .
F5A C31 C32 F8B 44(2) . .
I2C F6B C33 C32 89.5(16) . .
I2C F6B C33 F5B -80(2) . .
F7B C32 C33 F6B -115(4) . .
F7B C32 C33 I2C -45(4) . .
F7B C32 C33 F5B 51(5) . .
C35 C36 C34 I1A 22(3) . .
C35 C36 C34 F2A -105(2) . .
C35 C36 C34 F1A 156(2) . .
C34 C36 C35 I1B -22(2) . .
C34 C36 C35 F2B -102(3) . .
C34 C36 C35 F1B 54(14) . .
C1D O6 C1E C1E -69(3) . 2_655
C1E O6 C1D C1D 53(3) . 2_655
F8B C32 C33 F6B -16(2) . .
F8B C32 C33 I2C 54.1(15) . .
F8B C32 C33 F5B 151(3) . .
F4B C36 C35 I1B -52(4) . .
F4B C36 C35 F2B -132(4) . .
F4B C36 C35 F1B 23(15) . .
F4B C36 C34 I1A 158(4) . .
F4B C36 C34 F2A 31(3) . .
F4B C36 C34 F1A -67(3) . .
F3B C36 C35 I1B 81(2) . .
F3B C36 C35 F2B 1(3) . .
F3B C36 C35 F1B 157(14) . .
F3B C36 C34 I1A -51(3) . .
F3B C36 C34 F2A -178(3) . .
F3B C36 C34 F1A 83(3) . .
